data_1510204
loop_
_publ_author_name
'Klepp, K.O.'
'Bronger, W.'

_publ_section_title
;
 Darstellung und Kristallstruktur von K Au S und K Au Se
;
_journal_name_full 'Journal of the Less-Common Metals'
_journal_page_first 65
_journal_page_last 71
_journal_paper_doi 10.1016/0022-5088(87)90192-5
_journal_volume 128
_journal_year 1987
_chemical_formula_sum 'Au K S'
_chemical_name_systematic 'K Au S'
_space_group_IT_number 63
_symmetry_space_group_name_Hall '-C 2c 2'
_symmetry_space_group_name_H-M 'C m c m'
_cell_angle_alpha 90
_cell_angle_beta 90
_cell_angle_gamma 90
_cell_formula_units_Z 4
_cell_length_a 6.304
_cell_length_b 7.85
_cell_length_c 6.52
_cell_volume 322.651
_citation_journal_id_ASTM JCOMAH
_cod_data_source_file gold_261.cif
_cod_data_source_block Au1K1S1
_cod_original_cell_volume 322.6513
_cod_original_formula_sum 'Au1 K1 S1'
_cod_database_code 1510204

loop_
_symmetry_equiv_pos_as_xyz
x,y,z
-x,-y,z+1/2
x,-y,-z
-x,y,-z+1/2
-x,-y,-z
x,y,-z-1/2
-x,y,z
x,-y,z-1/2
x+1/2,y+1/2,z
-x+1/2,-y+1/2,z+1/2
x+1/2,-y+1/2,-z
-x+1/2,y+1/2,-z+1/2
-x+1/2,-y+1/2,-z
x+1/2,y+1/2,-z-1/2
-x+1/2,y+1/2,z
x+1/2,-y+1/2,z-1/2

loop_
_atom_site_label
_atom_site_type_symbol
_atom_site_fract_x
_atom_site_fract_y
_atom_site_fract_z
_atom_site_occupancy
_atom_site_U_iso_or_equiv
K1 K+1 0 0.373 0.25 1 0.0
Au1 Au+1 0 0 0 1 0.0
S1 S-2 0 0.792 0.25 1 0.0
